data_7132872
loop_
_publ_author_name
'Karpiuk, Thomas E.'
'Mahato, Samyadeb'
'Storr, Tim'
'Leznoff, Daniel B.'

_publ_section_title
;
 Unusually short unsupported Au(III)&#x22ef;Au(III) aurophilic contacts in
 emissive lanthanide tetracyanoaurate(III) complexes.
;
_journal_issue 29
_journal_name_full 'Chemical communications (Cambridge, England)'
_journal_page_first 3914
_journal_page_last 3917
_journal_paper_doi 10.1039/d4cc00468j
_journal_volume 60
_journal_year 2024
_chemical_formula_moiety 'C40 H32 N8 O8 Tb, 3(C4 Au N4), 1.172(H2 O)'
_chemical_formula_sum 'C52 H34.34 Au3 N20 O9.17 Tb'
_chemical_formula_weight 1835.89
_chemical_name_systematic 'tetrakis(N,N'-dioxide-2,2'-bipyridyl)terbium(III) tetracyanoaurate(III) hydrate'
_space_group_crystal_system orthorhombic
_space_group_IT_number 61
_space_group_name_Hall '-P 2ac 2ab'
_space_group_name_H-M_alt 'P b c a'
_atom_sites_solution_hydrogens mixed
_atom_sites_solution_primary isomor
_atom_sites_solution_secondary isomor
_audit_creation_date 2023-09-12
_audit_creation_method
;
Olex2 1.5
(compiled 2023.08.24 svn.re1ec1418 for OlexSys, GUI svn.r6817)
;
_audit_update_record
;
2024-01-10 deposited with the CCDC.	2024-03-08 downloaded from the CCDC.
;
_cell_angle_alpha 90
_cell_angle_beta 90
_cell_angle_gamma 90
_cell_formula_units_Z 8
_cell_length_a 20.0668(9)
_cell_length_b 23.8472(10)
_cell_length_c 23.9197(8)
_cell_measurement_reflns_used 9401
_cell_measurement_temperature 100.01
_cell_measurement_theta_max 27.485
_cell_measurement_theta_min 2.650
_cell_volume 11446.5(8)
_computing_cell_refinement 'SAINT V8.40B (Bruker, 2022)'
_computing_data_reduction 'SAINT V8.40B (Bruker, 2022)'
_computing_molecular_graphics 'Olex2 1.5 (Dolomanov et al., 2009)'
_computing_publication_material 'Olex2 1.5 (Dolomanov et al., 2009)'
_computing_structure_refinement 'SHELXL 2019/1 (Sheldrick, 2015)'
_diffrn_ambient_temperature 100.01
_diffrn_measured_fraction_theta_full 1.000
_diffrn_measured_fraction_theta_max 0.999
_diffrn_measurement_device 'Three-circle diffractometer'
_diffrn_measurement_method '\f and \w scans'
_diffrn_radiation_collimation 'Pinhole collimator'
_diffrn_radiation_detector 'Bruker Photon II 14 charge-integrating pixel array (CPAD) area detector'
_diffrn_radiation_monochromator 'Horizonally mounted graphite crystal'
_diffrn_radiation_probe x-ray
_diffrn_radiation_type MoK\a
_diffrn_radiation_wavelength 0.71073
_diffrn_reflns_av_R_equivalents 0.0689
_diffrn_reflns_av_unetI/netI 0.0409
_diffrn_reflns_Laue_measured_fraction_full 1.000
_diffrn_reflns_Laue_measured_fraction_max 0.999
_diffrn_reflns_limit_h_max 21
_diffrn_reflns_limit_h_min -26
_diffrn_reflns_limit_k_max 30
_diffrn_reflns_limit_k_min -30
_diffrn_reflns_limit_l_max 30
_diffrn_reflns_limit_l_min -31
_diffrn_reflns_number 104369
_diffrn_reflns_point_group_measured_fraction_full 1.000
_diffrn_reflns_point_group_measured_fraction_max 0.999
_diffrn_reflns_theta_full 25.242
_diffrn_reflns_theta_max 27.504
_diffrn_reflns_theta_min 1.576
_diffrn_source 'Sealed tube'
_diffrn_source_type 'Sealed X-ray tube with a TRIUMPH monochromator'
_exptl_absorpt_coefficient_mu 8.961
_exptl_absorpt_correction_T_max 0.1864
_exptl_absorpt_correction_T_min 0.1038
_exptl_absorpt_correction_type multi-scan
_exptl_absorpt_process_details
;
SADABS-2016/2 (Bruker, 2022) was used for absorption correction.
wR2(int) was 0.1348 before and 0.0690 after correction.
The Ratio of minimum to maximum transmission is 0.5569.
The \l/2 correction factor is Not present.
;
_exptl_crystal_colour colourless
_exptl_crystal_density_diffrn 2.131
_exptl_crystal_description irregular
_exptl_crystal_F_000 6894
_exptl_crystal_recrystallization_method 'Re-crystallisation from solvent: Water'
_exptl_crystal_size_max 0.439
_exptl_crystal_size_mid 0.207
_exptl_crystal_size_min 0.147
_refine_diff_density_max 1.314
_refine_diff_density_min -1.788
_refine_diff_density_rms 0.165
_refine_ls_extinction_method none
_refine_ls_goodness_of_fit_ref 1.036
_refine_ls_hydrogen_treatment constr
_refine_ls_matrix_type full
_refine_ls_number_parameters 782
_refine_ls_number_reflns 13136
_refine_ls_number_restraints 1
_refine_ls_restrained_S_all 1.036
_refine_ls_R_factor_all 0.0518
_refine_ls_R_factor_gt 0.0311
_refine_ls_shift/su_max 0.002
_refine_ls_shift/su_mean 0.000
_refine_ls_structure_factor_coef Fsqd
_refine_ls_weighting_details 'w=1/[\s^2^(Fo^2^)+(0.0107P)^2^+36.1191P] where P=(Fo^2^+2Fc^2^)/3'
_refine_ls_weighting_scheme calc
_refine_ls_wR_factor_gt 0.0563
_refine_ls_wR_factor_ref 0.0619
_reflns_Friedel_coverage 0.000
_reflns_number_gt 9859
_reflns_number_total 13136
_reflns_threshold_expression 'I > 2\s(I)'
_cod_data_source_file d4cc00468j2.cif
_cod_data_source_block Tb_4bipyO2_3AuCN4
_cod_depositor_comments 'Adding full bibliography for 7132871--7132874.cif.'
_cod_database_code 7132872
_shelx_shelxl_version_number 2019/1
_shelx_space_group_comment
;
The symmetry employed for this shelxl refinement is uniquely defined
by the following loop, which should always be used as a source of
symmetry information in preference to the above space-group names.
They are only intended as comments.
;
_shelx_estimated_absorpt_t_max 0.353
_shelx_estimated_absorpt_t_min 0.111
_exptl_absorpt_special_details
;
Additional spherical absorption correction applied:
mu*crystal_size_min = 1.30.
;
_olex2_refinement_description
;
1. Fixed Uiso
 At 1.2 times of:
  All C(H) groups
 At 1.5 times of:
  All O(H,H) groups
2. Restrained distances
 H10A-N10
 2.14 with sigma of 0.001
3. Others
 Sof(O10)=Sof(H10A)=Sof(H10B)=FVAR(1)
4.a Free rotating group:
 O9(H9A,H9B), O10(H10A,H10B)
4.b Aromatic/amide H refined with riding coordinates:
 C13(H13), C14(H14), C15(H15), C16(H16), C19(H19), C20(H20), C21(H21),
 C22(H22), C23(H23), C24(H24), C25(H25), C26(H26), C29(H29), C30(H30), C31(H31),
  C32(H32), C33(H33), C34(H34), C35(H35), C36(H36), C39(H39), C40(H40),
 C41(H41), C42(H42), C43(H43), C44(H44), C45(H45), C46(H46), C49(H49), C50(H50),
  C51(H51), C52(H52)
;
_olex2_submission_special_instructions 'No special instructions were received'

loop_
_space_group_symop_operation_xyz
'x, y, z'
'-x+1/2, -y, z+1/2'
'-x, y+1/2, -z+1/2'
'x+1/2, -y+1/2, -z'
'-x, -y, -z'
'x-1/2, y, -z-1/2'
'x, -y-1/2, z-1/2'
'-x-1/2, y-1/2, z'

loop_
_atom_site_label
_atom_site_type_symbol
_atom_site_fract_x
_atom_site_fract_y
_atom_site_fract_z
_atom_site_U_iso_or_equiv
_atom_site_adp_type
_atom_site_occupancy
_atom_site_site_symmetry_order
_atom_site_calc_flag
_atom_site_refinement_flags_posn
_atom_site_refinement_flags_adp
_atom_site_refinement_flags_occupancy
_atom_site_disorder_assembly
_atom_site_disorder_group
Au1 Au 0.12143(2) 0.25194(2) 0.30970(2) 0.01599(5) Uani 1 1 d . . . . .
Au2 Au 0.28881(2) 0.24619(2) 0.32318(2) 0.01559(5) Uani 1 1 d . . . . .
Au3 Au 0.46044(2) 0.24619(2) 0.32924(2) 0.01933(5) Uani 1 1 d . . . . .
N1 N 0.1194(3) 0.30516(19) 0.18926(18) 0.0275(11) Uani 1 1 d . . . . .
N2 N 0.1166(3) 0.37307(19) 0.36161(18) 0.0261(11) Uani 1 1 d . . . . .
N3 N 0.1248(2) 0.19777(19) 0.42955(18) 0.0252(10) Uani 1 1 d . . . . .
N4 N 0.1291(3) 0.12956(19) 0.26064(18) 0.0297(11) Uani 1 1 d . . . . .
N5 N 0.2759(2) 0.36224(19) 0.26176(17) 0.0253(11) Uani 1 1 d . . . . .
N6 N 0.2828(2) 0.30686(18) 0.43991(18) 0.0273(11) Uani 1 1 d . . . . .
N7 N 0.3067(2) 0.12854(19) 0.38112(17) 0.0261(11) Uani 1 1 d . . . . .
N8 N 0.2921(3) 0.18951(19) 0.20443(18) 0.0275(11) Uani 1 1 d . . . . .
N9 N 0.4388(3) 0.3770(2) 0.3399(2) 0.0347(12) Uani 1 1 d . . . . .
N10 N 0.4532(3) 0.2335(2) 0.45960(19) 0.0367(13) Uani 1 1 d D . . . .
N11 N 0.4882(3) 0.1170(2) 0.3194(2) 0.0333(12) Uani 1 1 d . . . . .
N12 N 0.4709(2) 0.25717(19) 0.19883(19) 0.0278(11) Uani 1 1 d . . . . .
C1 C 0.1211(3) 0.2856(2) 0.2331(2) 0.0223(11) Uani 1 1 d . . . . .
C2 C 0.1180(3) 0.3291(2) 0.3427(2) 0.0206(11) Uani 1 1 d . . . . .
C3 C 0.1230(3) 0.2182(2) 0.3866(2) 0.0193(11) Uani 1 1 d . . . . .
C4 C 0.1257(3) 0.1740(2) 0.2776(2) 0.0214(11) Uani 1 1 d . . . . .
C5 C 0.2803(3) 0.3203(2) 0.28513(19) 0.0181(11) Uani 1 1 d . . . . .
C6 C 0.2851(3) 0.2843(2) 0.3978(2) 0.0210(11) Uani 1 1 d . . . . .
C7 C 0.2988(3) 0.1715(2) 0.3606(2) 0.0203(11) Uani 1 1 d . . . . .
C8 C 0.2910(3) 0.2092(2) 0.2480(2) 0.0198(11) Uani 1 1 d . . . . .
C9 C 0.4444(3) 0.3292(2) 0.3354(2) 0.0249(12) Uani 1 1 d . . . . .
C10 C 0.4560(3) 0.2384(2) 0.4121(2) 0.0265(12) Uani 1 1 d . . . . .
C11 C 0.4784(3) 0.1636(2) 0.3231(2) 0.0234(12) Uani 1 1 d . . . . .
C12 C 0.4647(2) 0.2525(2) 0.2462(2) 0.0214(11) Uani 1 1 d . . . . .
Tb1 Tb 0.23992(2) 0.49755(2) 0.56434(2) 0.01139(5) Uani 1 1 d . . . . .
O1 O 0.14961(17) 0.56373(13) 0.54906(13) 0.0151(7) Uani 1 1 d . . . . .
O2 O 0.21179(16) 0.53496(14) 0.65032(12) 0.0148(7) Uani 1 1 d . . . . .
O3 O 0.19603(16) 0.46242(14) 0.48222(12) 0.0145(7) Uani 1 1 d . . . . .
O4 O 0.13819(17) 0.44915(13) 0.58701(12) 0.0139(7) Uani 1 1 d . . . . .
O5 O 0.26980(18) 0.41456(13) 0.60646(12) 0.0149(7) Uani 1 1 d . . . . .
O6 O 0.34216(17) 0.51385(13) 0.61700(12) 0.0149(7) Uani 1 1 d . . . . .
O7 O 0.28424(18) 0.57720(14) 0.52251(13) 0.0168(7) Uani 1 1 d . . . . .
O8 O 0.33182(18) 0.46667(14) 0.50713(12) 0.0153(7) Uani 1 1 d . . . . .
N13 N 0.1619(2) 0.61638(16) 0.56495(16) 0.0155(9) Uani 1 1 d . . . . .
N14 N 0.1498(2) 0.54242(17) 0.66865(15) 0.0154(9) Uani 1 1 d . . . . .
N15 N 0.1328(2) 0.46779(16) 0.46711(15) 0.0134(8) Uani 1 1 d . . . . .
N16 N 0.1330(2) 0.39554(16) 0.57184(16) 0.0144(8) Uani 1 1 d . . . . .
N17 N 0.3298(2) 0.39273(17) 0.60391(15) 0.0154(9) Uani 1 1 d . . . . .
N18 N 0.34350(19) 0.50052(17) 0.67155(15) 0.0151(8) Uani 1 1 d . . . . .
N19 N 0.3484(2) 0.58920(17) 0.52463(16) 0.0153(9) Uani 1 1 d . . . . .
N20 N 0.3335(2) 0.48262(16) 0.45389(15) 0.0153(9) Uani 1 1 d . . . . .
C13 C 0.1852(3) 0.6536(2) 0.5273(2) 0.0190(11) Uani 1 1 d . . . . .
H13 H 0.189822 0.642724 0.489310 0.023 Uiso 1 1 calc R U . . .
C14 C 0.2022(3) 0.7068(2) 0.5431(2) 0.0209(11) Uani 1 1 d . . . . .
H14 H 0.218213 0.732646 0.516077 0.025 Uiso 1 1 calc R U . . .
C15 C 0.1961(3) 0.7232(2) 0.5988(2) 0.0236(12) Uani 1 1 d . . . . .
H15 H 0.210563 0.759079 0.610959 0.028 Uiso 1 1 calc R U . . .
C16 C 0.1679(3) 0.6849(2) 0.6361(2) 0.0178(11) Uani 1 1 d . . . . .
H16 H 0.160162 0.695790 0.673697 0.021 Uiso 1 1 calc R U . . .
C17 C 0.1511(2) 0.6315(2) 0.61919(18) 0.0128(10) Uani 1 1 d . . . . .
C18 C 0.1176(2) 0.59102(19) 0.65631(18) 0.0132(10) Uani 1 1 d . . . . .
C19 C 0.0555(3) 0.6008(2) 0.6789(2) 0.0200(11) Uani 1 1 d . . . . .
H19 H 0.033137 0.635108 0.671195 0.024 Uiso 1 1 calc R U . . .
C20 C 0.0255(3) 0.5611(2) 0.7125(2) 0.0250(12) Uani 1 1 d . . . . .
H20 H -0.017168 0.567920 0.728380 0.030 Uiso 1 1 calc R U . . .
C21 C 0.0588(3) 0.5108(2) 0.72282(19) 0.0233(12) Uani 1 1 d . . . . .
H21 H 0.038663 0.482701 0.745282 0.028 Uiso 1 1 calc R U . . .
C22 C 0.1210(3) 0.5021(2) 0.70034(19) 0.0193(10) Uani 1 1 d . . . . .
H22 H 0.143747 0.467864 0.707048 0.023 Uiso 1 1 calc R U . . .
C23 C 0.1152(3) 0.5113(2) 0.43415(18) 0.0173(10) Uani 1 1 d . . . . .
H23 H 0.147341 0.538658 0.423861 0.021 Uiso 1 1 calc R U . . .
C24 C 0.0504(3) 0.5160(2) 0.41546(19) 0.0200(11) Uani 1 1 d . . . . .
H24 H 0.038092 0.546443 0.391983 0.024 Uiso 1 1 calc R U . . .
C25 C 0.0032(3) 0.4764(2) 0.43087(19) 0.0194(11) Uani 1 1 d . . . . .
H25 H -0.041558 0.479370 0.418386 0.023 Uiso 1 1 calc R U . . .
C26 C 0.0230(3) 0.4327(2) 0.46473(19) 0.0183(11) Uani 1 1 d . . . . .
H26 H -0.008556 0.404948 0.475324 0.022 Uiso 1 1 calc R U . . .
C27 C 0.0877(3) 0.42865(19) 0.48344(19) 0.0146(10) Uani 1 1 d . . . . .
C28 C 0.1108(2) 0.38227(19) 0.51997(18) 0.0135(10) Uani 1 1 d . . . . .
C29 C 0.1063(3) 0.3266(2) 0.5039(2) 0.0210(12) Uani 1 1 d . . . . .
H29 H 0.090903 0.317092 0.467517 0.025 Uiso 1 1 calc R U . . .
C30 C 0.1244(3) 0.2848(2) 0.5414(2) 0.0232(12) Uani 1 1 d . . . . .
H30 H 0.122453 0.246480 0.530822 0.028 Uiso 1 1 calc R U . . .
C31 C 0.1452(3) 0.2996(2) 0.5940(2) 0.0200(11) Uani 1 1 d . . . . .
H31 H 0.157220 0.271295 0.620050 0.024 Uiso 1 1 calc R U . . .
C32 C 0.1489(3) 0.3551(2) 0.6092(2) 0.0176(11) Uani 1 1 d . . . . .
H32 H 0.162546 0.365014 0.645928 0.021 Uiso 1 1 calc R U . . .
C33 C 0.3444(3) 0.35592(19) 0.56318(19) 0.0174(10) Uani 1 1 d . . . . .
H33 H 0.312132 0.348284 0.535115 0.021 Uiso 1 1 calc R U . . .
C34 C 0.4048(3) 0.3291(2) 0.5613(2) 0.0248(12) Uani 1 1 d . . . . .
H34 H 0.414290 0.303184 0.532187 0.030 Uiso 1 1 calc R U . . .
C35 C 0.4520(3) 0.3403(2) 0.6020(2) 0.0279(13) Uani 1 1 d . . . . .
H35 H 0.493577 0.321252 0.601985 0.034 Uiso 1 1 calc R U . . .
C36 C 0.4376(3) 0.3793(2) 0.6427(2) 0.0229(12) Uani 1 1 d . . . . .
H36 H 0.469773 0.388011 0.670495 0.027 Uiso 1 1 calc R U . . .
C37 C 0.3758(3) 0.40601(19) 0.64308(19) 0.0152(10) Uani 1 1 d . . . . .
C38 C 0.3585(3) 0.4471(2) 0.68688(19) 0.0160(11) Uani 1 1 d . . . . .
C39 C 0.3611(3) 0.4338(2) 0.7430(2) 0.0227(12) Uani 1 1 d . . . . .
H39 H 0.371601 0.396669 0.754554 0.027 Uiso 1 1 calc R U . . .
C40 C 0.3483(3) 0.4750(2) 0.7823(2) 0.0254(13) Uani 1 1 d . . . . .
H40 H 0.348823 0.466010 0.821019 0.031 Uiso 1 1 calc R U . . .
C41 C 0.3350(3) 0.5284(2) 0.7655(2) 0.0229(12) Uani 1 1 d . . . . .
H41 H 0.328001 0.557006 0.792468 0.027 Uiso 1 1 calc R U . . .
C42 C 0.3317(3) 0.5410(2) 0.70925(19) 0.0174(10) Uani 1 1 d . . . . .
H42 H 0.321277 0.577966 0.697341 0.021 Uiso 1 1 calc R U . . .
C43 C 0.3715(3) 0.6240(2) 0.56487(19) 0.0188(11) Uani 1 1 d . . . . .
H43 H 0.341439 0.640047 0.591008 0.023 Uiso 1 1 calc R U . . .
C44 C 0.4377(3) 0.6361(2) 0.5681(2) 0.0245(12) Uani 1 1 d . . . . .
H44 H 0.453584 0.660510 0.596473 0.029 Uiso 1 1 calc R U . . .
C45 C 0.4820(3) 0.6128(2) 0.5301(2) 0.0286(13) Uani 1 1 d . . . . .
H45 H 0.528352 0.620521 0.532487 0.034 Uiso 1 1 calc R U . . .
C46 C 0.4573(3) 0.5779(2) 0.4884(2) 0.0220(11) Uani 1 1 d . . . . .
H46 H 0.486748 0.561757 0.461790 0.026 Uiso 1 1 calc R U . . .
C47 C 0.3905(3) 0.5668(2) 0.48584(19) 0.0161(10) Uani 1 1 d . . . . .
C48 C 0.3601(3) 0.5335(2) 0.4402(2) 0.0177(11) Uani 1 1 d . . . . .
C49 C 0.3588(3) 0.5514(2) 0.3855(2) 0.0204(11) Uani 1 1 d . . . . .
H49 H 0.375823 0.587263 0.375851 0.024 Uiso 1 1 calc R U . . .
C50 C 0.3324(3) 0.5167(2) 0.3444(2) 0.0231(12) Uani 1 1 d . . . . .
H50 H 0.330720 0.528767 0.306573 0.028 Uiso 1 1 calc R U . . .
C51 C 0.3090(3) 0.4650(2) 0.3589(2) 0.0212(11) Uani 1 1 d . . . . .
H51 H 0.292107 0.440695 0.330855 0.025 Uiso 1 1 calc R U . . .
C52 C 0.3094(3) 0.4478(2) 0.4136(2) 0.0194(11) Uani 1 1 d . . . . .
H52 H 0.292962 0.411756 0.423287 0.023 Uiso 1 1 calc R U . . .
O9 O 0.4915(2) 0.50796(18) 0.6298(2) 0.0449(12) Uani 1 1 d G . . . .
H9A H 0.455087 0.521887 0.615451 0.067 Uiso 1 1 d G U . . .
H9B H 0.516315 0.537127 0.636890 0.067 Uiso 1 1 d G U . . .
O10 O 0.4785(13) 0.1967(9) 0.5767(7) 0.032(8) Uani 0.172(11) 1 d G . P . .
H10A H 0.465982 0.213257 0.546096 0.048 Uiso 0.172(11) 1 d DG U P . .
H10B H 0.505753 0.220195 0.592554 0.048 Uiso 0.172(11) 1 d G U P . .

loop_
_atom_site_aniso_label
_atom_site_aniso_U_11
_atom_site_aniso_U_22
_atom_site_aniso_U_33
_atom_site_aniso_U_23
_atom_site_aniso_U_13
_atom_site_aniso_U_12
Au1 0.01582(9) 0.01592(9) 0.01624(8) 0.00022(7) 0.00018(7) -0.00024(9)
Au2 0.01561(9) 0.01565(10) 0.01551(8) -0.00005(8) -0.00055(6) 0.00036(8)
Au3 0.01516(10) 0.02115(11) 0.02169(9) -0.00388(9) -0.00108(7) -0.00064(8)
N1 0.036(3) 0.021(2) 0.025(2) 0.0015(19) -0.004(2) 0.002(2)
N2 0.038(3) 0.020(2) 0.021(2) 0.0020(19) 0.006(2) 0.002(2)
N3 0.031(3) 0.019(2) 0.025(2) -0.0020(19) -0.002(2) 0.000(2)
N4 0.044(3) 0.021(2) 0.024(2) -0.002(2) -0.005(2) 0.000(2)
N5 0.033(3) 0.021(3) 0.022(2) -0.0036(19) 0.001(2) 0.002(2)
N6 0.042(3) 0.017(2) 0.023(2) 0.0018(19) -0.002(2) 0.002(2)
N7 0.036(3) 0.021(3) 0.021(2) 0.000(2) 0.000(2) 0.003(2)
N8 0.044(3) 0.017(2) 0.021(2) 0.002(2) 0.002(2) 0.001(2)
N9 0.039(3) 0.030(3) 0.035(3) -0.007(2) -0.008(2) 0.010(2)
N10 0.036(3) 0.046(3) 0.028(3) -0.006(2) -0.002(2) 0.007(3)
N11 0.041(3) 0.025(3) 0.034(3) 0.002(2) 0.003(2) -0.006(2)
N12 0.030(3) 0.023(3) 0.030(2) -0.003(2) -0.005(2) 0.000(2)
C1 0.023(3) 0.019(3) 0.025(3) -0.002(2) 0.004(2) -0.001(2)
C2 0.017(3) 0.029(3) 0.017(2) 0.004(2) 0.005(2) -0.001(2)
C3 0.016(3) 0.015(2) 0.027(3) -0.004(2) 0.000(2) 0.000(2)
C4 0.018(3) 0.026(3) 0.020(3) 0.002(2) -0.005(2) -0.002(2)
C5 0.017(3) 0.021(3) 0.016(2) -0.003(2) 0.0005(19) -0.003(2)
C6 0.027(3) 0.017(3) 0.019(3) 0.003(2) -0.001(2) -0.001(2)
C7 0.017(3) 0.028(3) 0.016(2) -0.002(2) 0.0010(19) -0.005(2)
C8 0.027(3) 0.011(3) 0.021(3) 0.005(2) 0.005(2) -0.001(2)
C9 0.022(3) 0.026(3) 0.027(3) -0.004(2) -0.005(2) 0.004(2)
C10 0.021(3) 0.029(3) 0.030(3) -0.005(2) 0.000(2) -0.002(2)
C11 0.020(3) 0.029(3) 0.022(3) 0.000(2) 0.007(2) -0.006(2)
C12 0.015(3) 0.022(3) 0.028(3) -0.002(2) -0.0015(19) 0.003(2)
Tb1 0.01337(10) 0.01038(10) 0.01042(9) 0.00045(9) -0.00079(8) -0.00009(10)
O1 0.022(2) 0.0085(16) 0.0145(16) -0.0018(13) -0.0021(13) 0.0013(14)
O2 0.0123(18) 0.0186(18) 0.0135(15) -0.0001(13) 0.0009(13) 0.0031(14)
O3 0.0122(18) 0.0174(18) 0.0138(16) -0.0012(13) -0.0002(13) 0.0023(14)
O4 0.019(2) 0.0095(16) 0.0132(15) -0.0012(13) 0.0010(13) -0.0021(14)
O5 0.0168(19) 0.0122(17) 0.0159(16) 0.0027(13) -0.0013(14) 0.0023(14)
O6 0.0207(19) 0.0127(17) 0.0112(15) 0.0027(13) 0.0000(13) -0.0008(14)
O7 0.022(2) 0.0155(18) 0.0133(16) 0.0022(13) 0.0023(14) -0.0025(15)
O8 0.022(2) 0.0151(18) 0.0090(15) 0.0032(13) 0.0008(13) 0.0008(15)
N13 0.017(2) 0.010(2) 0.018(2) -0.0005(16) -0.0038(17) 0.0026(17)
N14 0.019(2) 0.017(2) 0.0104(19) -0.0028(16) -0.0018(16) 0.0021(17)
N15 0.014(2) 0.014(2) 0.0126(19) -0.0019(16) -0.0022(15) 0.0002(17)
N16 0.012(2) 0.013(2) 0.018(2) 0.0019(16) 0.0014(16) -0.0036(17)
N17 0.017(2) 0.016(2) 0.0134(19) 0.0035(16) 0.0020(16) 0.0000(17)
N18 0.013(2) 0.016(2) 0.0158(19) 0.0001(17) -0.0003(15) -0.0018(18)
N19 0.018(2) 0.013(2) 0.0146(19) 0.0023(16) 0.0007(16) -0.0035(17)
N20 0.019(2) 0.015(2) 0.0122(18) -0.0032(16) 0.0030(16) 0.0011(17)
C13 0.024(3) 0.018(3) 0.015(2) 0.004(2) 0.001(2) 0.005(2)
C14 0.023(3) 0.017(3) 0.022(3) 0.004(2) 0.004(2) 0.002(2)
C15 0.024(3) 0.021(3) 0.026(3) 0.001(2) -0.004(2) 0.005(2)
C16 0.022(3) 0.014(3) 0.018(2) -0.003(2) -0.001(2) 0.003(2)
C17 0.012(3) 0.015(2) 0.011(2) -0.0005(19) -0.0006(18) 0.0040(19)
C18 0.014(3) 0.011(2) 0.015(2) -0.0042(18) -0.0062(18) 0.0024(19)
C19 0.020(3) 0.022(3) 0.018(2) -0.004(2) 0.001(2) 0.004(2)
C20 0.023(3) 0.033(3) 0.019(3) -0.001(2) 0.006(2) -0.003(2)
C21 0.036(3) 0.021(3) 0.013(2) 0.001(2) 0.006(2) -0.009(2)
C22 0.031(3) 0.014(2) 0.013(2) -0.0041(19) 0.002(2) 0.001(2)
C23 0.027(3) 0.014(2) 0.011(2) 0.0018(19) -0.001(2) 0.001(2)
C24 0.031(3) 0.017(3) 0.012(2) -0.0046(19) -0.005(2) 0.011(2)
C25 0.021(3) 0.020(3) 0.017(2) -0.009(2) -0.003(2) 0.010(2)
C26 0.018(3) 0.022(3) 0.015(2) -0.010(2) 0.0006(19) -0.004(2)
C27 0.021(3) 0.010(2) 0.013(2) -0.0009(18) -0.0017(19) -0.001(2)
C28 0.015(3) 0.012(2) 0.014(2) 0.0015(18) 0.0013(18) -0.0034(19)
C29 0.026(3) 0.017(3) 0.020(3) -0.001(2) 0.000(2) 0.000(2)
C30 0.031(3) 0.009(2) 0.029(3) 0.000(2) 0.004(2) -0.004(2)
C31 0.020(3) 0.017(3) 0.023(3) 0.008(2) -0.001(2) 0.001(2)
C32 0.016(3) 0.019(3) 0.017(2) 0.005(2) 0.0002(19) -0.002(2)
C33 0.027(3) 0.011(2) 0.014(2) -0.0008(19) 0.001(2) -0.004(2)
C34 0.035(3) 0.012(3) 0.028(3) 0.004(2) 0.014(2) 0.002(2)
C35 0.021(3) 0.015(3) 0.048(4) 0.008(2) 0.010(3) 0.006(2)
C36 0.021(3) 0.020(3) 0.028(3) 0.006(2) 0.000(2) 0.000(2)
C37 0.018(3) 0.012(2) 0.016(2) 0.0044(18) -0.001(2) -0.002(2)
C38 0.015(3) 0.019(3) 0.014(2) 0.0027(19) -0.0030(18) -0.006(2)
C39 0.031(4) 0.020(3) 0.017(2) 0.004(2) -0.008(2) -0.003(2)
C40 0.038(4) 0.026(3) 0.012(2) 0.000(2) -0.004(2) -0.008(3)
C41 0.025(3) 0.025(3) 0.018(2) -0.009(2) -0.002(2) -0.004(2)
C42 0.021(3) 0.013(3) 0.018(2) -0.003(2) -0.003(2) -0.004(2)
C43 0.031(3) 0.013(2) 0.013(2) -0.0027(19) 0.001(2) -0.003(2)
C44 0.033(3) 0.022(3) 0.019(2) -0.002(2) -0.002(2) -0.011(2)
C45 0.031(3) 0.031(3) 0.024(3) 0.003(2) -0.004(2) -0.011(3)
C46 0.020(3) 0.022(3) 0.025(3) 0.002(2) 0.004(2) -0.004(2)
C47 0.017(3) 0.017(3) 0.014(2) 0.0043(19) 0.0023(19) -0.003(2)
C48 0.020(3) 0.014(2) 0.019(2) 0.001(2) 0.005(2) -0.001(2)
C49 0.026(3) 0.018(3) 0.017(2) 0.000(2) 0.004(2) -0.001(2)
C50 0.029(3) 0.026(3) 0.015(2) 0.003(2) 0.002(2) 0.006(2)
C51 0.021(3) 0.021(3) 0.021(3) -0.008(2) 0.003(2) 0.001(2)
C52 0.019(3) 0.017(3) 0.023(2) -0.004(2) 0.001(2) -0.001(2)
O9 0.029(3) 0.030(2) 0.076(3) 0.013(2) 0.000(2) -0.003(2)
O10 0.040(17) 0.029(14) 0.026(13) -0.002(10) 0.007(10) -0.014(11)

loop_
_atom_type_symbol
_atom_type_description
_atom_type_scat_dispersion_real
_atom_type_scat_dispersion_imag
_atom_type_scat_source
C C 0.0033 0.0016 'International Tables Vol C Tables 4.2.6.8 and 6.1.1.4'
H H 0.0000 0.0000 'International Tables Vol C Tables 4.2.6.8 and 6.1.1.4'
Au Au -2.0133 8.8022 'International Tables Vol C Tables 4.2.6.8 and 6.1.1.4'
N N 0.0061 0.0033 'International Tables Vol C Tables 4.2.6.8 and 6.1.1.4'
O O 0.0106 0.0060 'International Tables Vol C Tables 4.2.6.8 and 6.1.1.4'
Tb Tb -0.1723 4.1537 'International Tables Vol C Tables 4.2.6.8 and 6.1.1.4'

loop_
_geom_angle_atom_site_label_1
_geom_angle_atom_site_label_2
_geom_angle_atom_site_label_3
_geom_angle
_geom_angle_site_symmetry_1
_geom_angle_site_symmetry_3
_geom_angle_publ_flag
C1 Au1 Au2 96.17(16) . . ?
C1 Au1 C2 89.5(2) . . ?
C1 Au1 C3 179.3(2) . . ?
C1 Au1 C4 91.3(2) . . ?
C2 Au1 Au2 91.95(15) . . ?
C2 Au1 C3 90.49(19) . . ?
C2 Au1 C4 179.1(2) . . ?
C3 Au1 Au2 83.12(15) . . ?
C3 Au1 C4 88.75(19) . . ?
C4 Au1 Au2 87.49(15) . . ?
Au1 Au2 Au3 176.144(8) . . ?
C5 Au2 Au1 80.50(15) . . ?
C5 Au2 Au3 96.03(15) . . ?
C5 Au2 C6 90.1(2) . . ?
C5 Au2 C7 179.0(2) . . ?
C5 Au2 C8 88.99(19) . . ?
C6 Au2 Au1 91.70(16) . . ?
C6 Au2 Au3 89.99(16) . . ?
C6 Au2 C8 178.8(2) . . ?
C7 Au2 Au1 100.26(15) . . ?
C7 Au2 Au3 83.19(15) . . ?
C7 Au2 C6 90.5(2) . . ?
C7 Au2 C8 90.4(2) . . ?
C8 Au2 Au1 87.34(16) . . ?
C8 Au2 Au3 90.93(16) . . ?
C9 Au3 Au2 80.95(16) . . ?
C10 Au3 Au2 89.86(16) . . ?
C10 Au3 C9 90.7(2) . . ?
C10 Au3 C11 89.4(2) . . ?
C10 Au3 C12 179.0(2) . . ?
C11 Au3 Au2 100.16(16) . . ?
C11 Au3 C9 178.9(2) . . ?
C12 Au3 Au2 90.09(14) . . ?
C12 Au3 C9 90.3(2) . . ?
C12 Au3 C11 89.6(2) . . ?
N1 C1 Au1 178.5(5) . . ?
N2 C2 Au1 179.4(5) . . ?
N3 C3 Au1 178.1(5) . . ?
N4 C4 Au1 178.2(5) . . ?
N5 C5 Au2 177.9(4) . . ?
N6 C6 Au2 178.8(5) . . ?
N7 C7 Au2 177.6(5) . . ?
N8 C8 Au2 178.1(5) . . ?
N9 C9 Au3 176.2(5) . . ?
N10 C10 Au3 179.3(6) . . ?
N11 C11 Au3 179.6(6) . . ?
N12 C12 Au3 176.0(5) . . ?
O1 Tb1 O6 126.97(11) . . ?
O2 Tb1 O1 72.61(11) . . ?
O2 Tb1 O4 77.14(11) . . ?
O2 Tb1 O6 71.60(11) . . ?
O2 Tb1 O7 99.27(11) . . ?
O2 Tb1 O8 144.04(11) . . ?
O3 Tb1 O1 79.83(11) . . ?
O3 Tb1 O2 143.45(12) . . ?
O3 Tb1 O4 72.20(11) . . ?
O3 Tb1 O6 144.87(11) . . ?
O3 Tb1 O7 94.38(11) . . ?
O3 Tb1 O8 72.44(11) . . ?
O4 Tb1 O1 73.31(11) . . ?
O4 Tb1 O6 132.34(10) . . ?
O4 Tb1 O8 129.05(11) . . ?
O5 Tb1 O1 144.96(12) . . ?
O5 Tb1 O2 90.35(11) . . ?
O5 Tb1 O3 99.19(11) . . ?
O5 Tb1 O4 73.13(12) . . ?
O5 Tb1 O6 72.04(11) . . ?
O5 Tb1 O7 142.38(12) . . ?
O5 Tb1 O8 77.67(11) . . ?
O7 Tb1 O1 71.93(12) . . ?
O7 Tb1 O4 144.44(12) . . ?
O7 Tb1 O6 76.72(11) . . ?
O7 Tb1 O8 73.30(11) . . ?
O8 Tb1 O1 133.08(10) . . ?
O8 Tb1 O6 72.45(11) . . ?
N13 O1 Tb1 115.5(3) . . ?
N14 O2 Tb1 125.0(3) . . ?
N15 O3 Tb1 124.2(2) . . ?
N16 O4 Tb1 117.7(3) . . ?
N17 O5 Tb1 124.0(3) . . ?
N18 O6 Tb1 118.7(3) . . ?
N19 O7 Tb1 122.3(3) . . ?
N20 O8 Tb1 118.4(3) . . ?
O1 N13 C13 119.6(4) . . ?
O1 N13 C17 119.4(4) . . ?
C13 N13 C17 121.1(4) . . ?
O2 N14 C18 119.2(4) . . ?
O2 N14 C22 119.3(4) . . ?
C22 N14 C18 121.5(4) . . ?
O3 N15 C23 119.0(4) . . ?
O3 N15 C27 119.6(4) . . ?
C23 N15 C27 121.4(4) . . ?
O4 N16 C28 119.9(4) . . ?
O4 N16 C32 119.1(4) . . ?
C32 N16 C28 121.0(4) . . ?
O5 N17 C33 119.5(4) . . ?
O5 N17 C37 120.0(4) . . ?
C33 N17 C37 120.5(4) . . ?
O6 N18 C38 119.2(4) . . ?
C42 N18 O6 118.6(4) . . ?
C42 N18 C38 122.1(4) . . ?
O7 N19 C43 119.7(4) . . ?
O7 N19 C47 119.5(4) . . ?
C43 N19 C47 120.7(4) . . ?
O8 N20 C48 119.6(4) . . ?
O8 N20 C52 119.7(4) . . ?
C52 N20 C48 120.7(4) . . ?
N13 C13 H13 119.6 . . ?
N13 C13 C14 120.9(4) . . ?
C14 C13 H13 119.6 . . ?
C13 C14 H14 119.9 . . ?
C13 C14 C15 120.2(5) . . ?
C15 C14 H14 119.9 . . ?
C14 C15 H15 121.2 . . ?
C14 C15 C16 117.5(5) . . ?
C16 C15 H15 121.2 . . ?
C15 C16 H16 119.4 . . ?
C17 C16 C15 121.1(5) . . ?
C17 C16 H16 119.4 . . ?
N13 C17 C16 119.0(4) . . ?
N13 C17 C18 118.2(4) . . ?
C16 C17 C18 122.7(4) . . ?
N14 C18 C17 118.1(4) . . ?
N14 C18 C19 119.4(4) . . ?
C19 C18 C17 122.5(4) . . ?
C18 C19 H19 119.8 . . ?
C18 C19 C20 120.4(5) . . ?
C20 C19 H19 119.8 . . ?
C19 C20 H20 120.6 . . ?
C19 C20 C21 118.9(5) . . ?
C21 C20 H20 120.6 . . ?
C20 C21 H21 120.1 . . ?
C22 C21 C20 119.7(5) . . ?
C22 C21 H21 120.1 . . ?
N14 C22 C21 120.0(5) . . ?
N14 C22 H22 120.0 . . ?
C21 C22 H22 120.0 . . ?
N15 C23 H23 120.0 . . ?
N15 C23 C24 119.9(5) . . ?
C24 C23 H23 120.0 . . ?
C23 C24 H24 120.0 . . ?
C23 C24 C25 120.1(5) . . ?
C25 C24 H24 120.0 . . ?
C24 C25 H25 120.8 . . ?
C26 C25 C24 118.4(5) . . ?
C26 C25 H25 120.8 . . ?
C25 C26 H26 119.5 . . ?
C27 C26 C25 121.0(5) . . ?
C27 C26 H26 119.5 . . ?
N15 C27 C26 119.2(4) . . ?
N15 C27 C28 118.2(4) . . ?
C26 C27 C28 122.6(5) . . ?
N16 C28 C27 117.9(4) . . ?
N16 C28 C29 120.0(4) . . ?
C29 C28 C27 122.0(4) . . ?
C28 C29 H29 120.4 . . ?
C28 C29 C30 119.3(5) . . ?
C30 C29 H29 120.4 . . ?
C29 C30 H30 120.4 . . ?
C31 C30 C29 119.2(5) . . ?
C31 C30 H30 120.4 . . ?
C30 C31 H31 119.8 . . ?
C30 C31 C32 120.5(5) . . ?
C32 C31 H31 119.8 . . ?
N16 C32 C31 119.9(4) . . ?
N16 C32 H32 120.0 . . ?
C31 C32 H32 120.0 . . ?
N17 C33 H33 119.3 . . ?
N17 C33 C34 121.4(5) . . ?
C34 C33 H33 119.3 . . ?
C33 C34 H34 120.3 . . ?
C33 C34 C35 119.4(5) . . ?
C35 C34 H34 120.3 . . ?
C34 C35 H35 120.5 . . ?
C36 C35 C34 119.0(5) . . ?
C36 C35 H35 120.5 . . ?
C35 C36 H36 120.0 . . ?
C35 C36 C37 120.0(5) . . ?
C37 C36 H36 120.0 . . ?
N17 C37 C36 119.7(4) . . ?
N17 C37 C38 119.1(4) . . ?
C36 C37 C38 121.2(5) . . ?
N18 C38 C37 118.9(4) . . ?
N18 C38 C39 119.1(4) . . ?
C39 C38 C37 121.9(5) . . ?
C38 C39 H39 120.3 . . ?
C38 C39 C40 119.3(5) . . ?
C40 C39 H39 120.3 . . ?
C39 C40 H40 120.0 . . ?
C41 C40 C39 120.0(5) . . ?
C41 C40 H40 120.0 . . ?
C40 C41 H41 120.0 . . ?
C40 C41 C42 120.1(5) . . ?
C42 C41 H41 120.0 . . ?
N18 C42 C41 119.3(5) . . ?
N18 C42 H42 120.3 . . ?
C41 C42 H42 120.3 . . ?
N19 C43 H43 119.8 . . ?
N19 C43 C44 120.4(5) . . ?
C44 C43 H43 119.8 . . ?
C43 C44 H44 119.9 . . ?
C43 C44 C45 120.2(5) . . ?
C45 C44 H44 119.9 . . ?
C44 C45 H45 120.6 . . ?
C44 C45 C46 118.7(5) . . ?
C46 C45 H45 120.6 . . ?
C45 C46 H46 120.1 . . ?
C47 C46 C45 119.9(5) . . ?
C47 C46 H46 120.1 . . ?
N19 C47 C46 120.0(5) . . ?
N19 C47 C48 117.2(4) . . ?
C46 C47 C48 122.7(5) . . ?
N20 C48 C47 117.5(4) . . ?
N20 C48 C49 119.7(5) . . ?
C49 C48 C47 122.8(5) . . ?
C48 C49 H49 120.2 . . ?
C48 C49 C50 119.7(5) . . ?
C50 C49 H49 120.2 . . ?
C49 C50 H50 120.4 . . ?
C51 C50 C49 119.3(5) . . ?
C51 C50 H50 120.4 . . ?
C50 C51 H51 119.6 . . ?
C50 C51 C52 120.8(5) . . ?
C52 C51 H51 119.6 . . ?
N20 C52 C51 119.7(5) . . ?
N20 C52 H52 120.2 . . ?
C51 C52 H52 120.2 . . ?
H9A O9 H9B 104.5 . . ?
H10A O10 H10B 104.8 . . ?

loop_
_geom_bond_atom_site_label_1
_geom_bond_atom_site_label_2
_geom_bond_distance
_geom_bond_site_symmetry_2
_geom_bond_publ_flag
Au1 Au2 3.3771(3) . ?
Au1 C1 2.000(5) . ?
Au1 C2 2.004(5) . ?
Au1 C3 2.008(5) . ?
Au1 C4 2.013(5) . ?
Au2 Au3 3.4470(3) . ?
Au2 C5 1.996(5) . ?
Au2 C6 2.004(5) . ?
Au2 C7 2.003(6) . ?
Au2 C8 2.005(5) . ?
Au3 C9 2.012(6) . ?
Au3 C10 1.993(5) . ?
Au3 C11 2.007(6) . ?
Au3 C12 1.993(5) . ?
N1 C1 1.149(6) . ?
N2 C2 1.142(6) . ?
N3 C3 1.138(6) . ?
N4 C4 1.136(6) . ?
N5 C5 1.148(6) . ?
N6 C6 1.143(6) . ?
N7 C7 1.147(7) . ?
N8 C8 1.142(6) . ?
N9 C9 1.149(7) . ?
N10 C10 1.143(7) . ?
N11 C11 1.134(7) . ?
N12 C12 1.146(6) . ?
Tb1 O1 2.431(3) . ?
Tb1 O2 2.312(3) . ?
Tb1 O3 2.310(3) . ?
Tb1 O4 2.407(3) . ?
Tb1 O5 2.300(3) . ?
Tb1 O6 2.439(3) . ?
Tb1 O7 2.324(3) . ?
Tb1 O8 2.411(3) . ?
O1 N13 1.335(5) . ?
O2 N14 1.330(5) . ?
O3 N15 1.325(5) . ?
O4 N16 1.333(5) . ?
O5 N17 1.313(5) . ?
O6 N18 1.343(5) . ?
O7 N19 1.319(5) . ?
O8 N20 1.329(5) . ?
N13 C13 1.348(6) . ?
N13 C17 1.364(6) . ?
N14 C18 1.360(6) . ?
N14 C22 1.354(6) . ?
N15 C23 1.351(6) . ?
N15 C27 1.358(6) . ?
N16 C28 1.356(6) . ?
N16 C32 1.353(6) . ?
N17 C33 1.343(6) . ?
N17 C37 1.352(6) . ?
N18 C38 1.359(6) . ?
N18 C42 1.342(6) . ?
N19 C43 1.353(6) . ?
N19 C47 1.365(6) . ?
N20 C48 1.365(6) . ?
N20 C52 1.361(6) . ?
C13 H13 0.9500 . ?
C13 C14 1.367(7) . ?
C14 H14 0.9500 . ?
C14 C15 1.393(7) . ?
C15 H15 0.9500 . ?
C15 C16 1.396(7) . ?
C16 H16 0.9500 . ?
C16 C17 1.377(7) . ?
C17 C18 1.474(6) . ?
C18 C19 1.378(7) . ?
C19 H19 0.9500 . ?
C19 C20 1.381(7) . ?
C20 H20 0.9500 . ?
C20 C21 1.396(8) . ?
C21 H21 0.9500 . ?
C21 C22 1.374(7) . ?
C22 H22 0.9500 . ?
C23 H23 0.9500 . ?
C23 C24 1.379(7) . ?
C24 H24 0.9500 . ?
C24 C25 1.387(7) . ?
C25 H25 0.9500 . ?
C25 C26 1.379(7) . ?
C26 H26 0.9500 . ?
C26 C27 1.376(7) . ?
C27 C28 1.484(6) . ?
C28 C29 1.385(7) . ?
C29 H29 0.9500 . ?
C29 C30 1.391(7) . ?
C30 H30 0.9500 . ?
C30 C31 1.370(7) . ?
C31 H31 0.9500 . ?
C31 C32 1.374(7) . ?
C32 H32 0.9500 . ?
C33 H33 0.9500 . ?
C33 C34 1.372(7) . ?
C34 H34 0.9500 . ?
C34 C35 1.384(8) . ?
C35 H35 0.9500 . ?
C35 C36 1.377(7) . ?
C36 H36 0.9500 . ?
C36 C37 1.395(7) . ?
C37 C38 1.476(7) . ?
C38 C39 1.381(6) . ?
C39 H39 0.9500 . ?
C39 C40 1.384(7) . ?
C40 H40 0.9500 . ?
C40 C41 1.363(7) . ?
C41 H41 0.9500 . ?
C41 C42 1.379(7) . ?
C42 H42 0.9500 . ?
C43 H43 0.9500 . ?
C43 C44 1.361(7) . ?
C44 H44 0.9500 . ?
C44 C45 1.388(8) . ?
C45 H45 0.9500 . ?
C45 C46 1.390(7) . ?
C46 H46 0.9500 . ?
C46 C47 1.368(7) . ?
C47 C48 1.481(7) . ?
C48 C49 1.378(7) . ?
C49 H49 0.9500 . ?
C49 C50 1.390(7) . ?
C50 H50 0.9500 . ?
C50 C51 1.363(7) . ?
C51 H51 0.9500 . ?
C51 C52 1.370(7) . ?
C52 H52 0.9500 . ?
O9 H9A 0.8729 . ?
O9 H9B 0.8721 . ?
O10 H10A 0.8698 . ?
O10 H10B 0.8699 . ?

loop_
_geom_hbond_atom_site_label_D
_geom_hbond_atom_site_label_H
_geom_hbond_atom_site_label_A
_geom_hbond_distance_DH
_geom_hbond_distance_HA
_geom_hbond_distance_DA
_geom_hbond_angle_DHA
_geom_hbond_site_symmetry_A
_geom_hbond_publ_flag
O9 H9A O6 0.87 2.27 3.015(6) 142.7 . yes
O10 H10A N10 0.87 2.14 2.980(19) 162.2 . yes

loop_
_geom_torsion_atom_site_label_1
_geom_torsion_atom_site_label_2
_geom_torsion_atom_site_label_3
_geom_torsion_atom_site_label_4
_geom_torsion
_geom_torsion_site_symmetry_1
_geom_torsion_site_symmetry_2
_geom_torsion_site_symmetry_3
_geom_torsion_site_symmetry_4
_geom_torsion_publ_flag
Tb1 O1 N13 C13 94.2(4) . . . . ?
Tb1 O1 N13 C17 -85.3(4) . . . . ?
Tb1 O2 N14 C18 -87.8(4) . . . . ?
Tb1 O2 N14 C22 93.9(4) . . . . ?
Tb1 O3 N15 C23 93.6(4) . . . . ?
Tb1 O3 N15 C27 -88.6(4) . . . . ?
Tb1 O4 N16 C28 -86.5(4) . . . . ?
Tb1 O4 N16 C32 94.9(4) . . . . ?
Tb1 O5 N17 C33 -92.0(4) . . . . ?
Tb1 O5 N17 C37 90.0(4) . . . . ?
Tb1 O6 N18 C38 85.6(4) . . . . ?
Tb1 O6 N18 C42 -96.2(4) . . . . ?
Tb1 O7 N19 C43 -94.8(4) . . . . ?
Tb1 O7 N19 C47 85.8(4) . . . . ?
Tb1 O8 N20 C48 84.6(5) . . . . ?
Tb1 O8 N20 C52 -96.0(4) . . . . ?
O1 N13 C13 C14 -175.8(5) . . . . ?
O1 N13 C17 C16 175.9(4) . . . . ?
O1 N13 C17 C18 -8.3(6) . . . . ?
O2 N14 C18 C17 4.8(6) . . . . ?
O2 N14 C18 C19 -174.9(4) . . . . ?
O2 N14 C22 C21 175.5(4) . . . . ?
O3 N15 C23 C24 176.5(4) . . . . ?
O3 N15 C27 C26 -176.1(4) . . . . ?
O3 N15 C27 C28 2.6(6) . . . . ?
O4 N16 C28 C27 -5.0(6) . . . . ?
O4 N16 C28 C29 179.2(4) . . . . ?
O4 N16 C32 C31 -178.6(4) . . . . ?
O5 N17 C33 C34 -175.3(4) . . . . ?
O5 N17 C37 C36 174.9(4) . . . . ?
O5 N17 C37 C38 -2.8(6) . . . . ?
O6 N18 C38 C37 2.7(7) . . . . ?
O6 N18 C38 C39 178.7(4) . . . . ?
O6 N18 C42 C41 -178.0(4) . . . . ?
O7 N19 C43 C44 179.0(4) . . . . ?
O7 N19 C47 C46 -178.5(4) . . . . ?
O7 N19 C47 C48 4.9(6) . . . . ?
O8 N20 C48 C47 4.4(7) . . . . ?
O8 N20 C48 C49 -176.6(4) . . . . ?
O8 N20 C52 C51 177.6(5) . . . . ?
N13 C13 C14 C15 0.5(8) . . . . ?
N13 C17 C18 N14 66.0(6) . . . . ?
N13 C17 C18 C19 -114.4(5) . . . . ?
N14 C18 C19 C20 -1.7(7) . . . . ?
N15 C23 C24 C25 0.6(7) . . . . ?
N15 C27 C28 N16 64.3(6) . . . . ?
N15 C27 C28 C29 -119.9(5) . . . . ?
N16 C28 C29 C30 0.2(8) . . . . ?
N17 C33 C34 C35 -0.1(7) . . . . ?
N17 C37 C38 N18 -62.5(6) . . . . ?
N17 C37 C38 C39 121.6(5) . . . . ?
N18 C38 C39 C40 0.2(8) . . . . ?
N19 C43 C44 C45 0.0(8) . . . . ?
N19 C47 C48 N20 -70.2(6) . . . . ?
N19 C47 C48 C49 110.8(6) . . . . ?
N20 C48 C49 C50 -2.2(8) . . . . ?
C13 N13 C17 C16 -3.6(7) . . . . ?
C13 N13 C17 C18 172.2(4) . . . . ?
C13 C14 C15 C16 -4.4(8) . . . . ?
C14 C15 C16 C17 4.5(8) . . . . ?
C15 C16 C17 N13 -0.6(7) . . . . ?
C15 C16 C17 C18 -176.2(5) . . . . ?
C16 C17 C18 N14 -118.4(5) . . . . ?
C16 C17 C18 C19 61.3(7) . . . . ?
C17 N13 C13 C14 3.7(8) . . . . ?
C17 C18 C19 C20 178.7(4) . . . . ?
C18 N14 C22 C21 -2.8(7) . . . . ?
C18 C19 C20 C21 -0.6(8) . . . . ?
C19 C20 C21 C22 1.2(8) . . . . ?
C20 C21 C22 N14 0.4(7) . . . . ?
C22 N14 C18 C17 -177.0(4) . . . . ?
C22 N14 C18 C19 3.4(7) . . . . ?
C23 N15 C27 C26 1.7(7) . . . . ?
C23 N15 C27 C28 -179.6(4) . . . . ?
C23 C24 C25 C26 -0.3(7) . . . . ?
C24 C25 C26 C27 0.8(7) . . . . ?
C25 C26 C27 N15 -1.5(7) . . . . ?
C25 C26 C27 C28 180.0(4) . . . . ?
C26 C27 C28 N16 -117.1(5) . . . . ?
C26 C27 C28 C29 58.7(7) . . . . ?
C27 N15 C23 C24 -1.3(7) . . . . ?
C27 C28 C29 C30 -175.5(5) . . . . ?
C28 N16 C32 C31 2.7(7) . . . . ?
C28 C29 C30 C31 1.2(8) . . . . ?
C29 C30 C31 C32 -0.8(8) . . . . ?
C30 C31 C32 N16 -1.2(8) . . . . ?
C32 N16 C28 C27 173.6(4) . . . . ?
C32 N16 C28 C29 -2.2(7) . . . . ?
C33 N17 C37 C36 -3.1(7) . . . . ?
C33 N17 C37 C38 179.3(4) . . . . ?
C33 C34 C35 C36 -1.9(8) . . . . ?
C34 C35 C36 C37 1.4(8) . . . . ?
C35 C36 C37 N17 1.0(7) . . . . ?
C35 C36 C37 C38 178.7(5) . . . . ?
C36 C37 C38 N18 119.9(5) . . . . ?
C36 C37 C38 C39 -56.0(7) . . . . ?
C37 N17 C33 C34 2.6(7) . . . . ?
C37 C38 C39 C40 176.0(5) . . . . ?
C38 N18 C42 C41 0.2(7) . . . . ?
C38 C39 C40 C41 -1.7(9) . . . . ?
C39 C40 C41 C42 2.5(9) . . . . ?
C40 C41 C42 N18 -1.7(8) . . . . ?
C42 N18 C38 C37 -175.4(5) . . . . ?
C42 N18 C38 C39 0.6(7) . . . . ?
C43 N19 C47 C46 2.2(7) . . . . ?
C43 N19 C47 C48 -174.4(4) . . . . ?
C43 C44 C45 C46 1.1(8) . . . . ?
C44 C45 C46 C47 -0.5(8) . . . . ?
C45 C46 C47 N19 -1.1(8) . . . . ?
C45 C46 C47 C48 175.3(5) . . . . ?
C46 C47 C48 N20 113.3(5) . . . . ?
C46 C47 C48 C49 -65.7(7) . . . . ?
C47 N19 C43 C44 -1.6(7) . . . . ?
C47 C48 C49 C50 176.8(5) . . . . ?
C48 N20 C52 C51 -3.0(7) . . . . ?
C48 C49 C50 C51 -0.8(8) . . . . ?
C49 C50 C51 C52 1.9(8) . . . . ?
C50 C51 C52 N20 0.0(8) . . . . ?
C52 N20 C48 C47 -174.9(5) . . . . ?
C52 N20 C48 C49 4.1(7) . . . . ?
